data_1549293
loop_
_publ_author_name
'Cai, Yuanjing'
'Du, Lili'
'Samedov, Kerim'
'Gu, Xinggui'
'Qi, Fei'
'Sung, Herman H. Y.'
'Patrick, Brian O.'
'Yan, Zhiping'
'Jiang, Xiaofang'
'Zhang, Haoke'
'Lam, Jacky W. Y.'
'Williams, Ian D.'
'Lee Phillips, David'
'Qin, Anjun'
'Tang, Ben Zhong'

_publ_section_title
;
 Deciphering the working mechanism of aggregation-induced emission of
 tetraphenylethylene derivatives by ultrafast spectroscopy.
;
_journal_issue 20
_journal_name_full 'Chemical science'
_journal_page_first 4662
_journal_page_last 4670
_journal_paper_doi 10.1039/c8sc01170b
_journal_volume 9
_journal_year 2018
_chemical_formula_moiety 'C30 H22'
_chemical_formula_sum 'C30 H22'
_chemical_formula_weight 382.47
_space_group_crystal_system monoclinic
_space_group_IT_number 15
_space_group_name_Hall '-C 2yc'
_space_group_name_H-M_alt 'C 1 2/c 1'
_symmetry_space_group_name_Hall '-C 2yc'
_symmetry_space_group_name_H-M 'C 1 2/c 1'
_atom_sites_solution_hydrogens geom
_atom_sites_solution_primary dual
_audit_creation_date 2017-03-08
_audit_creation_method
;
Olex2 1.2
(compiled 2017.03.02 svn.r3394 for OlexSys, GUI svn.r5324)
;
_audit_update_record
;
2017-10-10 deposited with the CCDC.
2018-04-24 downloaded from the CCDC.
;
_cell_angle_alpha 90
_cell_angle_beta 113.791(12)
_cell_angle_gamma 90
_cell_formula_units_Z 12
_cell_length_a 18.2724(17)
_cell_length_b 19.5178(15)
_cell_length_c 18.301(2)
_cell_measurement_reflns_used 1067
_cell_measurement_temperature 220.03(10)
_cell_measurement_theta_max 68.5820
_cell_measurement_theta_min 4.9530
_cell_volume 5972.2(11)
_computing_cell_refinement 'CrysAlisPro 1.171.38.46 (Rigaku OD, 2015)'
_computing_data_collection 'CrysAlisPro 1.171.38.46 (Rigaku OD, 2015)'
_computing_data_reduction 'CrysAlisPro 1.171.38.46 (Rigaku OD, 2015)'
_computing_molecular_graphics 'Olex2 (Dolomanov et al., 2009)'
_computing_publication_material 'Olex2 (Dolomanov et al., 2009)'
_computing_structure_refinement 'ShelXL (Sheldrick, 2015)'
_computing_structure_solution 'ShelXT (Sheldrick, 2015)'
_diffrn_ambient_environment N~2~
_diffrn_ambient_temperature 220.03(10)
_diffrn_detector 'CCD plate'
_diffrn_detector_area_resol_mean 10.3577
_diffrn_detector_type Atlas
_diffrn_measured_fraction_theta_full 0.989
_diffrn_measured_fraction_theta_max 0.988
_diffrn_measurement_details
;
List of Runs (angles in degrees, time in seconds):

  # Type    Start    End  Width  t~exp~   \w     \q     \k     \f   Frames
#--------------------------------------------------------------------------
  1  \w    112.00 152.00   1.00   12.00    --  110.57 111.00 150.00   40
  2  \w     79.00 170.00   1.00   12.00    --  110.57  77.00 -30.00   91
  3  \w    105.00 168.00   1.00   12.00    --  110.57 111.00-180.00   63
  4  \w     40.00 141.00   1.00   12.00    --  110.57 -61.00-180.00  101
  5  \w     44.00 138.00   1.00   12.00    --  110.57 -77.00   0.00   94
  6  \w    -96.00  -2.00   1.00    5.00    --  -40.57 125.00 -30.00   94
  7  \w   -114.00 -14.00   1.00    5.00    --  -40.57 -37.00 150.00  100
;
_diffrn_measurement_device 'kappa diffractometer'
_diffrn_measurement_device_type 'SuperNova, Dual, Cu at zero, Atlas'
_diffrn_measurement_method '\w scans'
_diffrn_orient_matrix_type 'CrysAlisPro convention (1999,Acta A55,543-557)'
_diffrn_orient_matrix_UB_11 -0.0854119000
_diffrn_orient_matrix_UB_12 0.0240710000
_diffrn_orient_matrix_UB_13 -0.0526762000
_diffrn_orient_matrix_UB_21 0.0161835000
_diffrn_orient_matrix_UB_22 0.0684916000
_diffrn_orient_matrix_UB_23 0.0458672000
_diffrn_orient_matrix_UB_31 0.0305681000
_diffrn_orient_matrix_UB_32 0.0311166000
_diffrn_orient_matrix_UB_33 -0.0597463000
_diffrn_radiation_monochromator mirror
_diffrn_radiation_probe x-ray
_diffrn_radiation_type CuK\a
_diffrn_radiation_wavelength 1.54184
_diffrn_reflns_av_R_equivalents 0.0533
_diffrn_reflns_av_unetI/netI 0.0778
_diffrn_reflns_Laue_measured_fraction_full 0.989
_diffrn_reflns_Laue_measured_fraction_max 0.988
_diffrn_reflns_limit_h_max 21
_diffrn_reflns_limit_h_min -17
_diffrn_reflns_limit_k_max 23
_diffrn_reflns_limit_k_min -14
_diffrn_reflns_limit_l_max 19
_diffrn_reflns_limit_l_min -21
_diffrn_reflns_number 9314
_diffrn_reflns_point_group_measured_fraction_full 0.989
_diffrn_reflns_point_group_measured_fraction_max 0.988
_diffrn_reflns_theta_full 66.500
_diffrn_reflns_theta_max 66.995
_diffrn_reflns_theta_min 3.481
_diffrn_source 'micro-focus sealed X-ray tube'
_diffrn_source_current 0.80
_diffrn_source_power 0.040
_diffrn_source_target Cu
_diffrn_source_type 'SuperNova (Cu) X-ray Source'
_diffrn_source_voltage 50
_exptl_absorpt_coefficient_mu 0.545
_exptl_absorpt_correction_T_max 1.00000
_exptl_absorpt_correction_T_min 0.95284
_exptl_absorpt_correction_type multi-scan
_exptl_absorpt_process_details
;
CrysAlisPro 1.171.38.46 (Rigaku Oxford Diffraction, 2015)
Empirical absorption correction using spherical harmonics,
 implemented in SCALE3 ABSPACK scaling algorithm.
;
_exptl_crystal_colour colourless
_exptl_crystal_colour_primary colourless
_exptl_crystal_density_diffrn 1.276
_exptl_crystal_density_method 'not measured'
_exptl_crystal_description block
_exptl_crystal_F_000 2424
_exptl_crystal_size_max 0.08
_exptl_crystal_size_mid 0.06
_exptl_crystal_size_min 0.05
_refine_diff_density_max 0.274
_refine_diff_density_min -0.182
_refine_diff_density_rms 0.039
_refine_ls_extinction_method none
_refine_ls_goodness_of_fit_ref 1.000
_refine_ls_hydrogen_treatment constr
_refine_ls_matrix_type full
_refine_ls_number_parameters 406
_refine_ls_number_reflns 5270
_refine_ls_number_restraints 0
_refine_ls_restrained_S_all 1.000
_refine_ls_R_factor_all 0.1205
_refine_ls_R_factor_gt 0.0618
_refine_ls_shift/su_max 0.000
_refine_ls_shift/su_mean 0.000
_refine_ls_structure_factor_coef Fsqd
_refine_ls_weighting_details 'w=1/[\s^2^(Fo^2^)+(0.0192P)^2^] where P=(Fo^2^+2Fc^2^)/3'
_refine_ls_weighting_scheme calc
_refine_ls_wR_factor_gt 0.1076
_refine_ls_wR_factor_ref 0.1257
_reflns_Friedel_coverage 0.000
_reflns_number_gt 2852
_reflns_number_total 5270
_reflns_threshold_expression 'I > 2\s(I)'
_cod_data_source_file c8sc01170b2.cif
_cod_data_source_block pc-sl-TPE
_cod_depositor_comments 'Adding full bibliography for 1549288--1549295.cif.'
_cod_original_cell_volume 5972.3(11)
_cod_database_code 1549293
_shelx_shelxl_version_number 2014/7
_chemical_oxdiff_formula 'C20 H26'
_shelx_space_group_comment
;
The symmetry employed for this shelxl refinement is uniquely defined
by the following loop, which should always be used as a source of
symmetry information in preference to the above space-group names.
They are only intended as comments.
;
_reflns_odcompleteness_completeness 99.01
_reflns_odcompleteness_iscentric 1
_reflns_odcompleteness_theta 68.13
_olex2_refinement_description
;
1. Fixed Uiso
 At 1.2 times of:
  All C(H) groups, All C(H,H) groups
2.a Secondary CH2 refined with riding coordinates:
 C10(H10A,H10B), C20(H20A,H20B), C30(H30A,H30B), C40(H40A,H40B), C10A(H10C,
 H10D), C30A(H30C,H30D)
2.b Aromatic/amide H refined with riding coordinates:
 C12(H12), C14(H14), C15(H15), C16(H16), C22(H22), C24(H24), C25(H25),
 C26(H26), C34(H34), C35(H35), C36(H36), C44(H44), C45(H45), C46(H46),
 C12A(H12A), C14A(H14A), C15A(H15A), C16A(H16A), C34A(H34A), C35A(H35A),
 C36A(H36A)
;
_olex2_date_sample_data_collection 2017-03-07
_olex2_submission_special_instructions 'No special instructions were received'
_oxdiff_exptl_absorpt_empirical_details
;
Empirical correction (ABSPACK) includes:
- Absorption correction using spherical harmonics
- Frame scaling
;
_oxdiff_exptl_absorpt_empirical_full_max 1.116
_oxdiff_exptl_absorpt_empirical_full_min 0.865

loop_
_space_group_symop_operation_xyz
'x, y, z'
'-x, y, -z+1/2'
'x+1/2, y+1/2, z'
'-x+1/2, y+1/2, -z+1/2'
'-x, -y, -z'
'x, -y, z-1/2'
'-x+1/2, -y+1/2, -z'
'x+1/2, -y+1/2, z-1/2'

loop_
_atom_site_label
_atom_site_type_symbol
_atom_site_fract_x
_atom_site_fract_y
_atom_site_fract_z
_atom_site_U_iso_or_equiv
_atom_site_adp_type
_atom_site_occupancy
_atom_site_site_symmetry_order
_atom_site_calc_flag
_atom_site_refinement_flags_posn
C1 C 0.16055(15) 0.34871(15) 0.11421(17) 0.0433(7) Uani 1 1 d .
C2 C 0.20338(15) 0.28935(14) 0.14436(17) 0.0432(7) Uani 1 1 d .
C10 C 0.2843(2) 0.45193(19) 0.3818(2) 0.0734(11) Uani 1 1 d .
H10A H 0.2464 0.4306 0.4005 0.088 Uiso 1 1 calc R
H10B H 0.3030 0.4950 0.4110 0.088 Uiso 1 1 calc R
C11 C 0.17996(16) 0.41365(15) 0.16121(18) 0.0462(7) Uani 1 1 d .
C12 C 0.19315(17) 0.41545(17) 0.2422(2) 0.0553(8) Uani 1 1 d .
H12 H 0.1689 0.3827 0.2629 0.066 Uiso 1 1 calc R
C13 C 0.24281(19) 0.46652(18) 0.2924(2) 0.0594(9) Uani 1 1 d .
C14 C 0.26447(19) 0.52251(16) 0.2586(2) 0.0631(10) Uani 1 1 d .
H14 H 0.2957 0.5579 0.2913 0.076 Uiso 1 1 calc R
C15 C 0.24007(18) 0.52597(16) 0.1772(2) 0.0598(9) Uani 1 1 d .
H15 H 0.2497 0.5659 0.1538 0.072 Uiso 1 1 calc R
C16 C 0.20115(16) 0.47079(15) 0.1290(2) 0.0527(8) Uani 1 1 d .
H16 H 0.1891 0.4722 0.0740 0.063 Uiso 1 1 calc R
C20 C 0.35568(19) 0.40383(19) 0.3981(2) 0.0756(12) Uani 1 1 d .
H20A H 0.3920 0.4238 0.3765 0.091 Uiso 1 1 calc R
H20B H 0.3853 0.3978 0.4558 0.091 Uiso 1 1 calc R
C21 C 0.25005(16) 0.28000(15) 0.23213(18) 0.0482(8) Uani 1 1 d .
C22 C 0.30670(16) 0.32847(16) 0.27763(19) 0.0543(8) Uani 1 1 d .
H22 H 0.3322 0.3565 0.2532 0.065 Uiso 1 1 calc R
C23 C 0.32531(18) 0.33509(17) 0.3590(2) 0.0576(9) Uani 1 1 d .
C24 C 0.2964(2) 0.28589(19) 0.3968(2) 0.0689(10) Uani 1 1 d .
H24 H 0.3087 0.2895 0.4517 0.083 Uiso 1 1 calc R
C25 C 0.2502(2) 0.23246(18) 0.3536(2) 0.0646(10) Uani 1 1 d .
H25 H 0.2358 0.1970 0.3800 0.077 Uiso 1 1 calc R
C26 C 0.22464(18) 0.23060(16) 0.2714(2) 0.0564(9) Uani 1 1 d .
H26 H 0.1899 0.1957 0.2419 0.068 Uiso 1 1 calc R
C30 C 0.01466(19) 0.22248(19) -0.1389(2) 0.0670(10) Uani 1 1 d .
H30A H -0.0178 0.2314 -0.1955 0.080 Uiso 1 1 calc R
H30B H -0.0141 0.1893 -0.1200 0.080 Uiso 1 1 calc R
C31 C 0.09965(16) 0.34906(15) 0.03268(18) 0.0458(7) Uani 1 1 d .
C32 C 0.09092(16) 0.29172(15) -0.01661(17) 0.0454(7) Uani 1 1 d .
C33 C 0.02565(17) 0.28814(18) -0.09235(19) 0.0548(8) Uani 1 1 d .
C34 C -0.02699(18) 0.34222(19) -0.1177(2) 0.0635(10) Uani 1 1 d .
H34 H -0.0699 0.3402 -0.1681 0.076 Uiso 1 1 calc R
C35 C -0.01778(18) 0.39961(19) -0.07035(19) 0.0617(9) Uani 1 1 d .
H35 H -0.0538 0.4364 -0.0893 0.074 Uiso 1 1 calc R
C36 C 0.04376(16) 0.40320(17) 0.00425(18) 0.0535(8) Uani 1 1 d .
H36 H 0.0487 0.4419 0.0365 0.064 Uiso 1 1 calc R
C40 C 0.09421(19) 0.19241(18) -0.12968(19) 0.0634(10) Uani 1 1 d .
H40A H 0.0856 0.1477 -0.1562 0.076 Uiso 1 1 calc R
H40B H 0.1197 0.2226 -0.1553 0.076 Uiso 1 1 calc R
C41 C 0.20005(16) 0.23309(15) 0.09151(18) 0.0454(7) Uani 1 1 d .
C42 C 0.14665(16) 0.23570(15) 0.01102(18) 0.0450(7) Uani 1 1 d .
C43 C 0.14784(18) 0.18429(16) -0.0432(2) 0.0531(8) Uani 1 1 d .
C44 C 0.2005(2) 0.13074(17) -0.0154(2) 0.0623(9) Uani 1 1 d .
H44 H 0.2010 0.0961 -0.0509 0.075 Uiso 1 1 calc R
C45 C 0.25327(19) 0.12694(16) 0.0647(2) 0.0627(9) Uani 1 1 d .
H45 H 0.2889 0.0899 0.0827 0.075 Uiso 1 1 calc R
C46 C 0.25342(18) 0.17710(15) 0.1173(2) 0.0546(8) Uani 1 1 d .
H46 H 0.2894 0.1742 0.1711 0.066 Uiso 1 1 calc R
C1A C 0.48181(16) 0.24096(14) 0.70898(17) 0.0458(7) Uani 1 1 d .
C10A C 0.46300(18) 0.49203(15) 0.7090(2) 0.0682(11) Uani 1 1 d .
H10C H 0.4136 0.4914 0.7180 0.082 Uiso 1 1 calc R
H10D H 0.4632 0.5338 0.6794 0.082 Uiso 1 1 calc R
C11A C 0.47408(16) 0.30561(16) 0.66232(18) 0.0484(7) Uani 1 1 d .
C12A C 0.44337(16) 0.36586(15) 0.67975(19) 0.0531(8) Uani 1 1 d .
H12A H 0.4073 0.3636 0.7046 0.064 Uiso 1 1 calc R
C13A C 0.46573(18) 0.42970(17) 0.6606(2) 0.0586(9) Uani 1 1 d .
C14A C 0.50823(19) 0.43174(17) 0.6118(2) 0.0613(9) Uani 1 1 d .
H14A H 0.5220 0.4743 0.5969 0.074 Uiso 1 1 calc R
C15A C 0.53014(18) 0.37214(17) 0.5852(2) 0.0604(9) Uani 1 1 d .
H15A H 0.5546 0.3739 0.5489 0.073 Uiso 1 1 calc R
C16A C 0.51546(17) 0.30948(17) 0.61288(18) 0.0540(8) Uani 1 1 d .
H16A H 0.5337 0.2690 0.5980 0.065 Uiso 1 1 calc R
C30A C 0.45873(17) -0.01314(15) 0.71648(19) 0.0577(9) Uani 1 1 d .
H30C H 0.4534 -0.0528 0.6818 0.069 Uiso 1 1 calc R
H30D H 0.4185 -0.0174 0.7389 0.069 Uiso 1 1 calc R
C31A C 0.45649(16) 0.17691(15) 0.66637(17) 0.0449(7) Uani 1 1 d .
C32A C 0.47511(16) 0.11386(14) 0.70760(16) 0.0435(7) Uani 1 1 d .
C33A C 0.44386(17) 0.05152(16) 0.66785(19) 0.0497(8) Uani 1 1 d .
C34A C 0.39715(18) 0.05257(17) 0.58762(19) 0.0573(9) Uani 1 1 d .
H34A H 0.3771 0.0112 0.5607 0.069 Uiso 1 1 calc R
C35A C 0.37874(18) 0.11400(18) 0.54506(19) 0.0600(9) Uani 1 1 d .
H35A H 0.3465 0.1136 0.4900 0.072 Uiso 1 1 calc R
C36A C 0.40757(17) 0.17520(17) 0.58318(18) 0.0536(8) Uani 1 1 d .
H36A H 0.3948 0.2163 0.5539 0.064 Uiso 1 1 calc R

loop_
_atom_site_aniso_label
_atom_site_aniso_U_11
_atom_site_aniso_U_22
_atom_site_aniso_U_33
_atom_site_aniso_U_23
_atom_site_aniso_U_13
_atom_site_aniso_U_12
C1 0.0308(13) 0.0461(17) 0.0456(17) -0.0036(13) 0.0076(12) -0.0011(12)
C2 0.0332(14) 0.0394(16) 0.0478(18) -0.0041(13) 0.0067(13) -0.0020(12)
C10 0.068(2) 0.074(3) 0.061(2) -0.0254(19) 0.0072(18) 0.0057(19)
C11 0.0362(15) 0.0404(17) 0.0529(19) 0.0005(13) 0.0087(13) 0.0068(12)
C12 0.0398(16) 0.054(2) 0.066(2) -0.0078(16) 0.0150(15) 0.0065(14)
C13 0.0505(19) 0.058(2) 0.061(2) -0.0119(17) 0.0129(16) 0.0062(16)
C14 0.0516(19) 0.0415(19) 0.078(3) -0.0122(17) 0.0072(18) 0.0046(15)
C15 0.0482(18) 0.0400(18) 0.076(3) -0.0001(16) 0.0091(17) 0.0009(14)
C16 0.0406(16) 0.0464(18) 0.059(2) 0.0057(15) 0.0069(14) 0.0066(13)
C20 0.0485(19) 0.085(3) 0.069(3) -0.020(2) -0.0012(18) 0.0007(18)
C21 0.0367(15) 0.0425(17) 0.0511(19) -0.0015(14) 0.0028(13) 0.0044(13)
C22 0.0362(15) 0.055(2) 0.062(2) -0.0043(16) 0.0094(14) 0.0036(14)
C23 0.0440(17) 0.059(2) 0.051(2) -0.0044(16) -0.0006(14) 0.0067(15)
C24 0.063(2) 0.074(3) 0.051(2) 0.0053(18) 0.0040(17) 0.0125(19)
C25 0.065(2) 0.061(2) 0.061(2) 0.0138(17) 0.0178(18) 0.0045(17)
C26 0.0482(17) 0.0476(19) 0.063(2) 0.0022(16) 0.0112(16) 0.0005(14)
C30 0.0536(19) 0.082(3) 0.058(2) -0.0184(19) 0.0158(17) -0.0229(19)
C31 0.0329(14) 0.0496(18) 0.0483(18) 0.0009(14) 0.0094(13) -0.0029(12)
C32 0.0358(14) 0.0484(18) 0.0466(18) -0.0005(14) 0.0111(13) -0.0067(13)
C33 0.0423(16) 0.068(2) 0.0477(19) -0.0069(16) 0.0117(14) -0.0111(16)
C34 0.0433(17) 0.084(3) 0.049(2) 0.0057(18) 0.0047(15) -0.0037(17)
C35 0.0402(17) 0.072(2) 0.059(2) 0.0065(18) 0.0058(15) 0.0049(16)
C36 0.0410(16) 0.056(2) 0.055(2) 0.0022(15) 0.0100(14) 0.0050(14)
C40 0.066(2) 0.064(2) 0.061(2) -0.0212(17) 0.0267(18) -0.0228(18)
C41 0.0388(15) 0.0384(16) 0.0563(19) -0.0035(13) 0.0164(14) -0.0055(12)
C42 0.0402(15) 0.0428(17) 0.0499(18) -0.0071(13) 0.0159(14) -0.0089(13)
C43 0.0480(17) 0.0508(19) 0.062(2) -0.0141(16) 0.0239(15) -0.0166(15)
C44 0.063(2) 0.050(2) 0.082(3) -0.0206(18) 0.0374(19) -0.0126(17)
C45 0.057(2) 0.0411(18) 0.095(3) -0.0075(18) 0.035(2) -0.0010(15)
C46 0.0461(16) 0.0434(17) 0.071(2) -0.0013(16) 0.0197(16) 0.0006(14)
C1A 0.0391(15) 0.0429(16) 0.0505(17) 0.0035(14) 0.0129(13) 0.0010(13)
C10A 0.057(2) 0.0411(17) 0.101(3) 0.0088(19) 0.026(2) 0.0056(16)
C11A 0.0373(15) 0.0513(18) 0.0486(18) 0.0025(14) 0.0091(13) -0.0013(13)
C12A 0.0356(15) 0.0500(18) 0.066(2) 0.0059(15) 0.0120(14) 0.0011(13)
C13A 0.0471(18) 0.0474(19) 0.071(2) 0.0055(16) 0.0136(17) 0.0059(15)
C14A 0.0527(19) 0.055(2) 0.067(2) 0.0181(17) 0.0145(17) -0.0031(16)
C15A 0.0517(19) 0.064(2) 0.058(2) 0.0109(18) 0.0144(16) 0.0028(16)
C16A 0.0471(17) 0.053(2) 0.055(2) 0.0066(15) 0.0136(15) 0.0050(15)
C30A 0.0521(18) 0.0460(18) 0.072(2) -0.0053(16) 0.0216(17) -0.0040(15)
C31A 0.0380(14) 0.0476(17) 0.0440(17) 0.0018(13) 0.0111(13) 0.0006(13)
C32A 0.0368(14) 0.0470(17) 0.0426(17) -0.0051(14) 0.0119(12) 0.0012(13)
C33A 0.0424(16) 0.0476(18) 0.057(2) -0.0040(15) 0.0184(15) -0.0028(13)
C34A 0.0538(19) 0.055(2) 0.057(2) -0.0162(16) 0.0163(16) -0.0074(16)
C35A 0.0511(19) 0.070(2) 0.048(2) -0.0079(17) 0.0096(15) -0.0038(17)
C36A 0.0456(16) 0.057(2) 0.0461(19) 0.0036(15) 0.0055(14) 0.0015(15)

loop_
_atom_type_symbol
_atom_type_description
_atom_type_scat_dispersion_real
_atom_type_scat_dispersion_imag
_atom_type_scat_source
C C 0.0181 0.0091 'International Tables Vol C Tables 4.2.6.8 and 6.1.1.4'
H H 0.0000 0.0000 'International Tables Vol C Tables 4.2.6.8 and 6.1.1.4'

loop_
_geom_angle_atom_site_label_1
_geom_angle_atom_site_label_2
_geom_angle_atom_site_label_3
_geom_angle
_geom_angle_site_symmetry_1
_geom_angle_site_symmetry_3
C2 C1 C11 121.2(2) . .
C2 C1 C31 119.2(3) . .
C31 C1 C11 119.5(3) . .
C1 C2 C21 121.1(3) . .
C1 C2 C41 120.3(3) . .
C41 C2 C21 118.5(3) . .
C13 C10 C20 109.8(3) . .
C12 C11 C1 122.0(3) . .
C16 C11 C1 118.7(3) . .
C16 C11 C12 118.1(3) . .
C11 C12 C13 119.9(3) . .
C12 C13 C10 118.5(3) . .
C14 C13 C10 121.1(3) . .
C14 C13 C12 119.3(3) . .
C15 C14 C13 119.7(3) . .
C14 C15 C16 120.6(3) . .
C11 C16 C15 120.7(3) . .
C23 C20 C10 109.2(3) . .
C22 C21 C2 121.4(3) . .
C26 C21 C2 118.4(3) . .
C26 C21 C22 118.8(3) . .
C23 C22 C21 120.1(3) . .
C22 C23 C20 118.1(3) . .
C22 C23 C24 119.0(3) . .
C24 C23 C20 120.8(4) . .
C25 C24 C23 120.1(4) . .
C24 C25 C26 120.3(4) . .
C25 C26 C21 120.5(3) . .
C33 C30 C40 111.4(3) . .
C32 C31 C1 119.7(3) . .
C32 C31 C36 118.7(3) . .
C36 C31 C1 121.3(3) . .
C31 C32 C33 119.9(3) . .
C31 C32 C42 119.9(3) . .
C33 C32 C42 120.1(3) . .
C32 C33 C30 117.5(3) . .
C34 C33 C30 123.1(3) . .
C34 C33 C32 119.3(3) . .
C33 C34 C35 121.1(3) . .
C36 C35 C34 120.4(3) . .
C35 C36 C31 120.4(3) . .
C43 C40 C30 110.4(3) . .
C42 C41 C2 119.9(3) . .
C42 C41 C46 118.2(3) . .
C46 C41 C2 121.7(3) . .
C41 C42 C32 119.4(3) . .
C41 C42 C43 120.6(3) . .
C43 C42 C32 120.0(3) . .
C42 C43 C40 118.5(3) . .
C44 C43 C40 122.3(3) . .
C44 C43 C42 119.1(3) . .
C43 C44 C45 121.0(3) . .
C46 C45 C44 120.3(3) . .
C45 C46 C41 120.8(3) . .
C1A C1A C11A 121.02(17) 2_656 .
C1A C1A C31A 119.80(17) 2_656 .
C31A C1A C11A 119.0(3) . .
C13A C10A C10A 110.0(2) . 2_656
C12A C11A C1A 122.3(3) . .
C12A C11A C16A 118.4(3) . .
C16A C11A C1A 117.6(3) . .
C11A C12A C13A 120.6(3) . .
C12A C13A C10A 119.0(3) . .
C12A C13A C14A 118.6(3) . .
C14A C13A C10A 120.5(3) . .
C15A C14A C13A 121.0(3) . .
C14A C15A C16A 119.1(3) . .
C15A C16A C11A 121.2(3) . .
C33A C30A C30A 111.3(2) . 2_656
C32A C31A C1A 120.6(3) . .
C32A C31A C36A 117.6(3) . .
C36A C31A C1A 121.6(3) . .
C31A C32A C32A 118.99(16) . 2_656
C31A C32A C33A 121.0(3) . .
C33A C32A C32A 120.00(18) . 2_656
C32A C33A C30A 118.6(3) . .
C34A C33A C30A 122.2(3) . .
C34A C33A C32A 119.1(3) . .
C33A C34A C35A 121.2(3) . .
C36A C35A C34A 120.4(3) . .
C35A C36A C31A 120.7(3) . .

loop_
_geom_bond_atom_site_label_1
_geom_bond_atom_site_label_2
_geom_bond_distance
_geom_bond_site_symmetry_2
C1 C2 1.382(4) .
C1 C11 1.492(4) .
C1 C31 1.458(4) .
C2 C21 1.495(4) .
C2 C41 1.448(4) .
C10 C13 1.527(4) .
C10 C20 1.535(4) .
C11 C12 1.402(4) .
C11 C16 1.388(4) .
C12 C13 1.411(4) .
C13 C14 1.390(5) .
C14 C15 1.375(5) .
C15 C16 1.392(4) .
C20 C23 1.517(4) .
C21 C22 1.402(4) .
C21 C26 1.389(4) .
C22 C23 1.394(5) .
C23 C24 1.405(5) .
C24 C25 1.374(5) .
C25 C26 1.384(4) .
C30 C33 1.506(4) .
C30 C40 1.513(4) .
C31 C32 1.406(4) .
C31 C36 1.415(4) .
C32 C33 1.420(4) .
C32 C42 1.440(4) .
C33 C34 1.376(4) .
C34 C35 1.385(5) .
C35 C36 1.376(4) .
C40 C43 1.496(4) .
C41 C42 1.402(4) .
C41 C46 1.413(4) .
C42 C43 1.418(4) .
C43 C44 1.372(4) .
C44 C45 1.394(5) .
C45 C46 1.372(4) .
C1A C1A 1.375(6) 2_656
C1A C11A 1.498(4) .
C1A C31A 1.447(4) .
C10A C10A 1.564(6) 2_656
C10A C13A 1.518(4) .
C11A C12A 1.394(4) .
C11A C16A 1.396(4) .
C12A C13A 1.400(4) .
C13A C14A 1.401(5) .
C14A C15A 1.381(5) .
C15A C16A 1.391(4) .
C30A C30A 1.512(5) 2_656
C30A C33A 1.505(4) .
C31A C32A 1.412(4) .
C31A C36A 1.421(4) .
C32A C32A 1.448(5) 2_656
C32A C33A 1.414(4) .
C33A C34A 1.369(4) .
C34A C35A 1.395(4) .
C35A C36A 1.376(4) .

loop_
_geom_torsion_atom_site_label_1
_geom_torsion_atom_site_label_2
_geom_torsion_atom_site_label_3
_geom_torsion_atom_site_label_4
_geom_torsion
_geom_torsion_site_symmetry_1
_geom_torsion_site_symmetry_4
C1 C2 C21 C22 -53.6(4) . .
C1 C2 C21 C26 112.5(4) . .
C1 C2 C41 C42 -7.0(4) . .
C1 C2 C41 C46 168.5(3) . .
C1 C11 C12 C13 152.6(3) . .
C1 C11 C16 C15 -162.5(3) . .
C1 C31 C32 C33 172.2(3) . .
C1 C31 C32 C42 -5.7(5) . .
C1 C31 C36 C35 -174.0(3) . .
C2 C1 C11 C12 -46.1(4) . .
C2 C1 C11 C16 120.8(3) . .
C2 C1 C31 C32 -6.4(5) . .
C2 C1 C31 C36 167.4(3) . .
C2 C21 C22 C23 153.9(3) . .
C2 C21 C26 C25 -161.6(3) . .
C2 C41 C42 C32 -5.2(4) . .
C2 C41 C42 C43 174.0(3) . .
C2 C41 C46 C45 -175.0(3) . .
C10 C13 C14 C15 165.1(3) . .
C10 C20 C23 C22 81.2(4) . .
C10 C20 C23 C24 -82.0(4) . .
C11 C1 C2 C21 21.2(5) . .
C11 C1 C2 C41 -162.4(3) . .
C11 C1 C31 C32 168.8(3) . .
C11 C1 C31 C36 -17.4(5) . .
C11 C12 C13 C10 -154.7(3) . .
C11 C12 C13 C14 13.4(5) . .
C12 C11 C16 C15 5.0(4) . .
C12 C13 C14 C15 -2.7(5) . .
C13 C10 C20 C23 -64.6(4) . .
C13 C14 C15 C16 -6.8(5) . .
C14 C15 C16 C11 5.7(5) . .
C16 C11 C12 C13 -14.4(4) . .
C20 C10 C13 C12 76.4(4) . .
C20 C10 C13 C14 -91.5(4) . .
C20 C23 C24 C25 162.7(3) . .
C21 C2 C41 C42 169.5(3) . .
C21 C2 C41 C46 -15.1(4) . .
C21 C22 C23 C20 -153.5(3) . .
C21 C22 C23 C24 9.9(5) . .
C22 C21 C26 C25 4.9(5) . .
C22 C23 C24 C25 -0.3(5) . .
C23 C24 C25 C26 -6.9(5) . .
C24 C25 C26 C21 4.6(5) . .
C26 C21 C22 C23 -12.2(5) . .
C30 C33 C34 C35 175.2(3) . .
C30 C40 C43 C42 -38.1(4) . .
C30 C40 C43 C44 145.0(3) . .
C31 C1 C2 C21 -163.6(3) . .
C31 C1 C2 C41 12.7(4) . .
C31 C1 C11 C12 138.8(3) . .
C31 C1 C11 C16 -54.3(4) . .
C31 C32 C33 C30 -173.9(3) . .
C31 C32 C33 C34 2.2(5) . .
C31 C32 C42 C41 11.4(4) . .
C31 C32 C42 C43 -167.8(3) . .
C32 C31 C36 C35 -0.1(5) . .
C32 C33 C34 C35 -0.7(5) . .
C32 C42 C43 C40 4.1(4) . .
C32 C42 C43 C44 -178.9(3) . .
C33 C30 C40 C43 53.8(4) . .
C33 C32 C42 C41 -166.4(3) . .
C33 C32 C42 C43 14.3(4) . .
C33 C34 C35 C36 -1.3(6) . .
C34 C35 C36 C31 1.6(5) . .
C36 C31 C32 C33 -1.8(5) . .
C36 C31 C32 C42 -179.6(3) . .
C40 C30 C33 C32 -38.3(4) . .
C40 C30 C33 C34 145.8(3) . .
C40 C43 C44 C45 175.9(3) . .
C41 C2 C21 C22 130.0(3) . .
C41 C2 C21 C26 -63.9(4) . .
C41 C42 C43 C40 -175.2(3) . .
C41 C42 C43 C44 1.9(5) . .
C42 C32 C33 C30 3.9(5) . .
C42 C32 C33 C34 -180.0(3) . .
C42 C41 C46 C45 0.5(5) . .
C42 C43 C44 C45 -1.0(5) . .
C43 C44 C45 C46 -0.1(5) . .
C44 C45 C46 C41 0.3(5) . .
C46 C41 C42 C32 179.2(3) . .
C46 C41 C42 C43 -1.6(4) . .
C1A C1A C11A C12A -50.3(5) 2_656 .
C1A C1A C11A C16A 114.8(4) 2_656 .
C1A C1A C31A C32A -5.7(5) 2_656 .
C1A C1A C31A C36A 169.8(4) 2_656 .
C1A C11A C12A C13A 153.5(3) . .
C1A C11A C16A C15A -162.0(3) . .
C1A C31A C32A C32A -4.4(5) . 2_656
C1A C31A C32A C33A 173.6(3) . .
C1A C31A C36A C35A -174.7(3) . .
C10A C10A C13A C12A 77.4(4) 2_656 .
C10A C10A C13A C14A -86.6(4) 2_656 .
C10A C13A C14A C15A 161.9(3) . .
C11A C1A C31A C32A 169.1(3) . .
C11A C1A C31A C36A -15.4(5) . .
C11A C12A C13A C10A -153.5(3) . .
C11A C12A C13A C14A 10.8(5) . .
C12A C11A C16A C15A 3.8(5) . .
C12A C13A C14A C15A -2.2(5) . .
C13A C14A C15A C16A -5.4(5) . .
C14A C15A C16A C11A 4.6(5) . .
C16A C11A C12A C13A -11.5(5) . .
C30A C30A C33A C32A -36.9(5) 2_656 .
C30A C30A C33A C34A 147.2(3) 2_656 .
C30A C33A C34A C35A 174.6(3) . .
C31A C1A C11A C12A 135.0(3) . .
C31A C1A C11A C16A -59.9(4) . .
C31A C32A C33A C30A -173.7(3) . .
C31A C32A C33A C34A 2.3(5) . .
C32A C31A C36A C35A 1.0(5) . .
C32A C32A C33A C30A 4.2(5) 2_656 .
C32A C32A C33A C34A -179.8(3) 2_656 .
C32A C33A C34A C35A -1.3(5) . .
C33A C34A C35A C36A 0.2(5) . .
C34A C35A C36A C31A 0.0(5) . .
C36A C31A C32A C32A 179.9(3) . 2_656
C36A C31A C32A C33A -2.1(4) . .
